data_7037940
loop_
_publ_author_name
'Haddow, Mairi F.'
'Jaltai, Judit'
'Hanton, Martin'
'Pringle, Paul G.'
'Rush, Laura E.'
'Sparkes, Hazel A.'
'Woodall, Christopher H.'

_publ_section_title
;
 Aminophobanes: hydrolytic stability, tautomerism and application in
 Cr-catalysed ethene oligomerisation.
;
_journal_issue 5
_journal_name_full 'Dalton transactions (Cambridge, England : 2003)'
_journal_page_first 2294
_journal_page_last 2307
_journal_paper_doi 10.1039/c5dt04394h
_journal_volume 45
_journal_year 2016
_chemical_formula_moiety 'C30 H60 Cl2 N2 P2 Pt'
_chemical_formula_sum 'C30 H60 Cl2 N2 P2 Pt'
_chemical_formula_weight 776.72
_chemical_name_systematic
;
 ?
;
_space_group_crystal_system triclinic
_space_group_IT_number 2
_space_group_name_Hall '-P 1'
_space_group_name_H-M_alt 'P -1'
_symmetry_space_group_name_Hall '-P 1'
_symmetry_space_group_name_H-M 'P -1'
_atom_sites_solution_hydrogens mixed
_atom_sites_solution_primary direct
_audit_creation_date 2013-12-09
_audit_creation_method
;
Olex2 1.2
(compiled 2013.11.15 svn.r2834 for OlexSys, GUI svn.r4720)
;
_audit_update_record
;
2015-10-26 deposited with the CCDC.
2016-01-11 downloaded from the CCDC.
;
_cell_angle_alpha 109.190(10)
_cell_angle_beta 107.174(9)
_cell_angle_gamma 93.167(15)
_cell_formula_units_Z 1
_cell_length_a 9.448(4)
_cell_length_b 9.493(5)
_cell_length_c 10.788(5)
_cell_measurement_temperature 100.0
_cell_volume 860.5(7)
_computing_molecular_graphics 'Olex2 (Dolomanov et al., 2009)'
_computing_publication_material 'Olex2 (Dolomanov et al., 2009)'
_computing_structure_refinement 'XL (Sheldrick, 2008)'
_computing_structure_solution 'ShelXS (Sheldrick, 2008)'
_diffrn_ambient_temperature 100.0
_diffrn_measured_fraction_theta_full 1.000
_diffrn_measured_fraction_theta_max 0.943
_diffrn_measurement_device_type 'Bruker APEX-II CCD'
_diffrn_measurement_method '\f and \w scans'
_diffrn_radiation_monochromator graphite
_diffrn_radiation_type MoK\a
_diffrn_radiation_wavelength 0.71073
_diffrn_reflns_av_R_equivalents 0.0186
_diffrn_reflns_av_unetI/netI 0.0126
_diffrn_reflns_laue_measured_fraction_full 1.000
_diffrn_reflns_laue_measured_fraction_max 0.943
_diffrn_reflns_limit_h_max 14
_diffrn_reflns_limit_h_min -14
_diffrn_reflns_limit_k_max 14
_diffrn_reflns_limit_k_min -14
_diffrn_reflns_limit_l_max 16
_diffrn_reflns_limit_l_min -16
_diffrn_reflns_number 36290
_diffrn_reflns_point_group_measured_fraction_full 1.000
_diffrn_reflns_point_group_measured_fraction_max 0.943
_diffrn_reflns_theta_full 25.242
_diffrn_reflns_theta_max 33.166
_diffrn_reflns_theta_min 2.119
_diffrn_standards_number 0
_exptl_absorpt_coefficient_mu 4.346
_exptl_absorpt_correction_T_max 0.7465
_exptl_absorpt_correction_T_min 0.5059
_exptl_absorpt_correction_type multi-scan
_exptl_absorpt_process_details
;
SADABS-2012/1 (Bruker,2012) was used for absorption correction.
wR2(int) was 0.0782 before and 0.0285 after correction.
The Ratio of minimum to maximum transmission is 0.6777.
The \l/2 correction factor is 0.0015.
;
_exptl_crystal_colour colourless
_exptl_crystal_colour_primary yellow
_exptl_crystal_density_diffrn 1.499
_exptl_crystal_density_method 'not measured'
_exptl_crystal_description block
_exptl_crystal_F_000 396
_exptl_crystal_size_max 0.4
_exptl_crystal_size_mid 0.25
_exptl_crystal_size_min 0.2
_refine_diff_density_max 1.337
_refine_diff_density_min -0.996
_refine_diff_density_rms 0.090
_refine_ls_extinction_method none
_refine_ls_goodness_of_fit_ref 1.075
_refine_ls_hydrogen_treatment mixed
_refine_ls_matrix_type full
_refine_ls_number_parameters 175
_refine_ls_number_reflns 6208
_refine_ls_number_restraints 0
_refine_ls_restrained_S_all 1.075
_refine_ls_R_factor_all 0.0167
_refine_ls_R_factor_gt 0.0167
_refine_ls_shift/su_max 0.001
_refine_ls_shift/su_mean 0.000
_refine_ls_structure_factor_coef Fsqd
_refine_ls_weighting_details 'w=1/[\s^2^(Fo^2^)+(0.0239P)^2^+0.6220P] where P=(Fo^2^+2Fc^2^)/3'
_refine_ls_weighting_scheme calc
_refine_ls_wR_factor_gt 0.0426
_refine_ls_wR_factor_ref 0.0426
_reflns_Friedel_coverage 0.000
_reflns_number_gt 6208
_reflns_number_total 6208
_reflns_threshold_expression 'I > 2\s(I)'
_cod_data_source_file c5dt04394h1.cif
_cod_data_source_block lr305
_cod_depositor_comments 'Adding full bibliography for 7037938--7037946.cif.'
_cod_database_code 7037940
_shelxl_version_number 2013-3
_shelx_space_group_comment
;
The symmetry employed for this shelxl refinement is uniquely defined
by the following loop, which should always be used as a source of
symmetry information in preference to the above space-group names.
They are only intended as comments.
;
_olex2_refinement_description
;
1. Others
 Fixed Uiso: H1(0.03) H2A(0.059) H2B(0.059) H3A(0.086) H3B(0.086) H4A(0.082)
 H4B(0.082) H5A(0.066) H5B(0.066) H6A(0.053) H6B(0.053) H7(0.028) H8A(0.043)
 H8B(0.043) H9A(0.061) H9B(0.061) H10A(0.076) H10B(0.076) H11A(0.06) H11B(0.06)
 H12A(0.05) H12B(0.05) H13(0.028) H14A(0.124) H14B(0.124) H14C(0.124)
 H15A(0.08) H15B(0.08) H15C(0.08)
 Fixed X: H1(0.6289) H2A(0.7861) H2B(0.7248) H3A(0.8967) H3B(0.9893)
 H4A(1.0713) H4B(1.0096) H5A(0.9101) H5B(0.8468) H6A(0.7411) H6B(0.6479)
 H7(0.4872) H8A(0.2765) H8B(0.1823) H9A(0.2915) H9B(0.1181) H10A(0.1261)
 H10B(0.1855) H11A(0.4348) H11B(0.3423) H12A(0.4968) H12B(0.3229) H13(0.3855)
 H14A(0.4685) H14B(0.3302) H14C(0.3061) H15A(0.0961) H15B(0.1426) H15C(0.1319)
 Pt1(0.5)
 Fixed Y: H1(0.6225) H2A(0.928) H2B(0.8284) H3A(0.6614) H3B(0.83) H4A(0.6923)
 H4B(0.839) H5A(0.6339) H5B(0.537) H6A(0.8035) H6B(0.6353) H7(0.9212)
 H8A(0.9914) H8B(0.8251) H9A(1.0362) H9B(0.9824) H10A(0.7355) H10B(0.853)
 H11A(0.8339) H11B(0.6677) H12A(0.6713) H12B(0.6205) H13(0.4781) H14A(0.4207)
 H14B(0.2915) H14C(0.4226) H15A(0.4551) H15B(0.3394) H15C(0.5092) Pt1(1)
 Fixed Z: H1(0.2272) H2A(0.3482) H2B(0.1851) H3A(0.2163) H3B(0.2834)
 H4A(0.4323) H4B(0.5077) H5A(0.5469) H5B(0.3833) H6A(0.5193) H6B(0.4544)
 H7(0.1491) H8A(0.2114) H8B(0.1177) H9A(0.0127) H9B(-0.0132) H10A(-0.1557)
 H10B(-0.2144) H11A(-0.1099) H11B(-0.2062) H12A(0.0151) H12B(-0.01) H13(0.1347)
 H14A(0.3347) H14B(0.2257) H14C(0.3522) H15A(0.1654) H15B(0.044) H15C(0.0505)
 Pt1(0.5)
;

loop_
_space_group_symop_operation_xyz
'x, y, z'
'-x, -y, -z'

loop_
_atom_site_label
_atom_site_type_symbol
_atom_site_fract_x
_atom_site_fract_y
_atom_site_fract_z
_atom_site_U_iso_or_equiv
_atom_site_adp_type
_atom_site_occupancy
_atom_site_symmetry_multiplicity
_atom_site_calc_flag
_atom_site_refinement_flags
C1 C 0.65254(18) 0.72455(19) 0.30254(18) 0.0250(3) Uani 1 1 d .
H1 H 0.6289 0.6225 0.2272 0.030 Uiso 1 1 calc R
C2 C 0.7663(3) 0.8239(3) 0.2791(4) 0.0491(6) Uani 1 1 d .
H2A H 0.7861 0.9280 0.3482 0.059 Uiso 1 1 calc R
H2B H 0.7248 0.8284 0.1851 0.059 Uiso 1 1 calc R
C3 C 0.9149(3) 0.7601(4) 0.2930(5) 0.0718(11) Uani 1 1 d .
H3A H 0.8967 0.6614 0.2163 0.086 Uiso 1 1 calc R
H3B H 0.9893 0.8300 0.2834 0.086 Uiso 1 1 calc R
C4 C 0.9801(3) 0.7391(4) 0.4311(4) 0.0684(10) Uani 1 1 d .
H4A H 1.0713 0.6923 0.4323 0.082 Uiso 1 1 calc R
H4B H 1.0096 0.8390 0.5077 0.082 Uiso 1 1 calc R
C5 C 0.8677(3) 0.6404(4) 0.4538(3) 0.0546(7) Uani 1 1 d .
H5A H 0.9101 0.6339 0.5469 0.066 Uiso 1 1 calc R
H5B H 0.8468 0.5370 0.3833 0.066 Uiso 1 1 calc R
C6 C 0.7213(2) 0.7044(3) 0.4429(2) 0.0441(5) Uani 1 1 d .
H6A H 0.7411 0.8035 0.5193 0.053 Uiso 1 1 calc R
H6B H 0.6479 0.6353 0.4544 0.053 Uiso 1 1 calc R
C7 C 0.4095(2) 0.83835(19) 0.13870(16) 0.0232(3) Uani 1 1 d .
H7 H 0.4872 0.9212 0.1491 0.028 Uiso 1 1 calc R
C8 C 0.2630(2) 0.9025(3) 0.1264(2) 0.0360(4) Uani 1 1 d .
H8A H 0.2765 0.9914 0.2114 0.043 Uiso 1 1 calc R
H8B H 0.1823 0.8251 0.1177 0.043 Uiso 1 1 calc R
C9 C 0.2172(3) 0.9495(4) -0.0019(3) 0.0506(7) Uani 1 1 d .
H9A H 0.2915 1.0362 0.0127 0.061 Uiso 1 1 calc R
H9B H 0.1181 0.9824 -0.0132 0.061 Uiso 1 1 calc R
C10 C 0.2087(4) 0.8174(4) -0.1351(3) 0.0635(10) Uani 1 1 d .
H10A H 0.1261 0.7355 -0.1557 0.076 Uiso 1 1 calc R
H10B H 0.1855 0.8530 -0.2144 0.076 Uiso 1 1 calc R
C11 C 0.3541(4) 0.7554(3) -0.1207(2) 0.0497(7) Uani 1 1 d .
H11A H 0.4348 0.8339 -0.1099 0.060 Uiso 1 1 calc R
H11B H 0.3423 0.6677 -0.2062 0.060 Uiso 1 1 calc R
C12 C 0.3986(3) 0.7061(2) 0.00486(19) 0.0415(5) Uani 1 1 d .
H12A H 0.4968 0.6713 0.0151 0.050 Uiso 1 1 calc R
H12B H 0.3229 0.6205 -0.0100 0.050 Uiso 1 1 calc R
C13 C 0.3217(2) 0.49402(18) 0.19574(18) 0.0236(3) Uani 1 1 d .
H13 H 0.3855 0.4781 0.1347 0.028 Uiso 1 1 calc R
C14 C 0.3600(5) 0.3989(3) 0.2849(4) 0.0827(14) Uani 1 1 d .
H14A H 0.4685 0.4207 0.3347 0.124 Uiso 1 1 calc R
H14B H 0.3302 0.2915 0.2257 0.124 Uiso 1 1 calc R
H14C H 0.3061 0.4226 0.3522 0.124 Uiso 1 1 calc R
C15 C 0.1588(3) 0.4451(3) 0.1061(3) 0.0536(7) Uani 1 1 d .
H15A H 0.0961 0.4551 0.1654 0.080 Uiso 1 1 calc R
H15B H 0.1426 0.3394 0.0440 0.080 Uiso 1 1 calc R
H15C H 0.1319 0.5092 0.0505 0.080 Uiso 1 1 calc R
Cl1 Cl 0.60090(5) 1.15257(4) 0.40815(4) 0.02455(7) Uani 1 1 d .
N1 N 0.34947(16) 0.65479(15) 0.28302(15) 0.0212(2) Uani 1 1 d D
P1 P 0.47340(4) 0.79573(4) 0.29848(4) 0.01666(6) Uani 1 1 d .
Pt1 Pt 0.5000 1.0000 0.5000 0.01475(2) Uani 1 2 d S
H1N H 0.329(3) 0.668(3) 0.360(2) 0.036(7) Uiso 1 1 d D

loop_
_atom_site_aniso_label
_atom_site_aniso_U_11
_atom_site_aniso_U_22
_atom_site_aniso_U_33
_atom_site_aniso_U_23
_atom_site_aniso_U_13
_atom_site_aniso_U_12
C1 0.0185(6) 0.0239(7) 0.0277(7) 0.0011(6) 0.0098(6) 0.0035(5)
C2 0.0326(10) 0.0369(11) 0.087(2) 0.0183(12) 0.0375(12) 0.0067(8)
C3 0.0388(13) 0.0602(17) 0.129(3) 0.0247(19) 0.0555(19) 0.0134(12)
C4 0.0192(9) 0.0606(17) 0.090(2) -0.0041(16) 0.0038(12) 0.0068(10)
C5 0.0282(10) 0.0624(16) 0.0509(14) 0.0047(12) -0.0032(9) 0.0201(10)
C6 0.0265(9) 0.0652(15) 0.0323(10) 0.0104(10) 0.0040(7) 0.0197(9)
C7 0.0293(7) 0.0235(7) 0.0144(6) 0.0043(5) 0.0079(5) -0.0014(6)
C8 0.0266(8) 0.0554(12) 0.0305(9) 0.0247(9) 0.0055(7) 0.0068(8)
C9 0.0348(11) 0.0785(19) 0.0443(13) 0.0417(13) 0.0005(9) 0.0035(11)
C10 0.0663(17) 0.080(2) 0.0266(10) 0.0284(12) -0.0111(10) -0.0375(16)
C11 0.0806(19) 0.0406(11) 0.0172(8) 0.0058(7) 0.0117(9) -0.0198(12)
C12 0.0757(16) 0.0271(8) 0.0178(7) 0.0022(6) 0.0193(9) -0.0061(9)
C13 0.0269(7) 0.0174(6) 0.0240(7) 0.0047(5) 0.0081(6) 0.0023(5)
C14 0.131(3) 0.0288(11) 0.0572(18) 0.0201(12) -0.018(2) 0.0108(15)
C15 0.0333(11) 0.0374(11) 0.0600(16) -0.0019(11) -0.0030(10) -0.0071(9)
Cl1 0.03608(19) 0.02026(15) 0.01988(15) 0.00641(12) 0.01476(14) -0.00005(13)
N1 0.0235(6) 0.0182(5) 0.0208(6) 0.0031(4) 0.0107(5) 0.0008(4)
P1 0.01730(15) 0.01700(15) 0.01509(15) 0.00301(12) 0.00773(12) 0.00262(12)
Pt1 0.01721(4) 0.01501(3) 0.01301(3) 0.00426(2) 0.00719(2) 0.00345(2)

loop_
_atom_type_symbol
_atom_type_description
_atom_type_scat_dispersion_real
_atom_type_scat_dispersion_imag
_atom_type_scat_source
C C 0.0030 0.0020 'International Tables Vol C Tables 4.2.6.8 and 6.1.1.4'
H H 0.0000 0.0000 'International Tables Vol C Tables 4.2.6.8 and 6.1.1.4'
Cl Cl 0.1480 0.1590 'International Tables Vol C Tables 4.2.6.8 and 6.1.1.4'
N N 0.0060 0.0030 'International Tables Vol C Tables 4.2.6.8 and 6.1.1.4'
P P 0.1020 0.0940 'International Tables Vol C Tables 4.2.6.8 and 6.1.1.4'
Pt Pt -1.7030 8.3900 'International Tables Vol C Tables 4.2.6.8 and 6.1.1.4'

loop_
_geom_angle_atom_site_label_1
_geom_angle_atom_site_label_2
_geom_angle_atom_site_label_3
_geom_angle
_geom_angle_site_symmetry_1
_geom_angle_site_symmetry_3
C2 C1 H1 107.8 . .
C2 C1 C6 110.10(19) . .
C2 C1 P1 114.45(15) . .
C6 C1 H1 107.8 . .
C6 C1 P1 108.63(13) . .
P1 C1 H1 107.8 . .
C1 C2 H2A 109.6 . .
C1 C2 H2B 109.6 . .
C1 C2 C3 110.5(2) . .
H2A C2 H2B 108.1 . .
C3 C2 H2A 109.6 . .
C3 C2 H2B 109.6 . .
C2 C3 H3A 109.0 . .
C2 C3 H3B 109.0 . .
H3A C3 H3B 107.8 . .
C4 C3 C2 112.7(3) . .
C4 C3 H3A 109.0 . .
C4 C3 H3B 109.0 . .
C3 C4 H4A 109.4 . .
C3 C4 H4B 109.4 . .
H4A C4 H4B 108.0 . .
C5 C4 C3 110.9(2) . .
C5 C4 H4A 109.4 . .
C5 C4 H4B 109.4 . .
C4 C5 H5A 109.5 . .
C4 C5 H5B 109.5 . .
C4 C5 C6 110.7(3) . .
H5A C5 H5B 108.1 . .
C6 C5 H5A 109.5 . .
C6 C5 H5B 109.5 . .
C1 C6 H6A 109.1 . .
C1 C6 H6B 109.1 . .
C5 C6 C1 112.4(2) . .
C5 C6 H6A 109.1 . .
C5 C6 H6B 109.1 . .
H6A C6 H6B 107.9 . .
C8 C7 H7 106.3 . .
C8 C7 C12 111.94(18) . .
C8 C7 P1 110.77(12) . .
C12 C7 H7 106.3 . .
C12 C7 P1 114.52(14) . .
P1 C7 H7 106.3 . .
C7 C8 H8A 109.6 . .
C7 C8 H8B 109.6 . .
C7 C8 C9 110.26(18) . .
H8A C8 H8B 108.1 . .
C9 C8 H8A 109.6 . .
C9 C8 H8B 109.6 . .
C8 C9 H9A 109.4 . .
C8 C9 H9B 109.4 . .
C8 C9 C10 111.2(2) . .
H9A C9 H9B 108.0 . .
C10 C9 H9A 109.4 . .
C10 C9 H9B 109.4 . .
C9 C10 H10A 109.2 . .
C9 C10 H10B 109.2 . .
H10A C10 H10B 107.9 . .
C11 C10 C9 111.90(19) . .
C11 C10 H10A 109.2 . .
C11 C10 H10B 109.2 . .
C10 C11 H11A 109.4 . .
C10 C11 H11B 109.4 . .
C10 C11 C12 111.1(2) . .
H11A C11 H11B 108.0 . .
C12 C11 H11A 109.4 . .
C12 C11 H11B 109.4 . .
C7 C12 H12A 109.5 . .
C7 C12 H12B 109.5 . .
C11 C12 C7 110.60(19) . .
C11 C12 H12A 109.5 . .
C11 C12 H12B 109.5 . .
H12A C12 H12B 108.1 . .
C14 C13 H13 109.1 . .
C15 C13 H13 109.1 . .
C15 C13 C14 108.9(2) . .
N1 C13 H13 109.1 . .
N1 C13 C14 110.48(18) . .
N1 C13 C15 110.01(16) . .
C13 C14 H14A 109.5 . .
C13 C14 H14B 109.5 . .
C13 C14 H14C 109.5 . .
H14A C14 H14B 109.5 . .
H14A C14 H14C 109.5 . .
H14B C14 H14C 109.5 . .
C13 C15 H15A 109.5 . .
C13 C15 H15B 109.5 . .
C13 C15 H15C 109.5 . .
H15A C15 H15B 109.5 . .
H15A C15 H15C 109.5 . .
H15B C15 H15C 109.5 . .
C13 N1 P1 129.64(12) . .
C13 N1 H1N 111.8(19) . .
P1 N1 H1N 112.4(19) . .
C1 P1 Pt1 111.79(6) . .
C7 P1 C1 106.24(8) . .
C7 P1 Pt1 113.93(7) . .
N1 P1 C1 107.49(8) . .
N1 P1 C7 107.71(8) . .
N1 P1 Pt1 109.40(6) . .
Cl1 Pt1 Cl1 180.0 2_676 .
Cl1 Pt1 P1 88.19(4) . .
Cl1 Pt1 P1 91.81(4) 2_676 .
Cl1 Pt1 P1 88.19(4) 2_676 2_676
Cl1 Pt1 P1 91.81(4) . 2_676
P1 Pt1 P1 180.0 2_676 .

loop_
_geom_bond_atom_site_label_1
_geom_bond_atom_site_label_2
_geom_bond_distance
_geom_bond_site_symmetry_2
C1 H1 1.0000 .
C1 C2 1.521(3) .
C1 C6 1.541(3) .
C1 P1 1.8507(18) .
C2 H2A 0.9900 .
C2 H2B 0.9900 .
C2 C3 1.546(4) .
C3 H3A 0.9900 .
C3 H3B 0.9900 .
C3 C4 1.518(6) .
C4 H4A 0.9900 .
C4 H4B 0.9900 .
C4 C5 1.503(5) .
C5 H5A 0.9900 .
C5 H5B 0.9900 .
C5 C6 1.530(3) .
C6 H6A 0.9900 .
C6 H6B 0.9900 .
C7 H7 1.0000 .
C7 C8 1.530(3) .
C7 C12 1.542(3) .
C7 P1 1.8359(18) .
C8 H8A 0.9900 .
C8 H8B 0.9900 .
C8 C9 1.541(3) .
C9 H9A 0.9900 .
C9 H9B 0.9900 .
C9 C10 1.543(5) .
C10 H10A 0.9900 .
C10 H10B 0.9900 .
C10 C11 1.510(5) .
C11 H11A 0.9900 .
C11 H11B 0.9900 .
C11 C12 1.527(3) .
C12 H12A 0.9900 .
C12 H12B 0.9900 .
C13 H13 1.0000 .
C13 C14 1.508(3) .
C13 C15 1.505(3) .
C13 N1 1.466(2) .
C14 H14A 0.9800 .
C14 H14B 0.9800 .
C14 H14C 0.9800 .
C15 H15A 0.9800 .
C15 H15B 0.9800 .
C15 H15C 0.9800 .
Cl1 Pt1 2.3102(8) .
N1 P1 1.6594(16) .
N1 H1N 0.871(17) .
P1 Pt1 2.3241(10) .
Pt1 Cl1 2.3102(8) 2_676
Pt1 P1 2.3241(10) 2_676

loop_
_geom_torsion_atom_site_label_1
_geom_torsion_atom_site_label_2
_geom_torsion_atom_site_label_3
_geom_torsion_atom_site_label_4
_geom_torsion
_geom_torsion_site_symmetry_4
C1 C2 C3 C4 -55.1(4) .
C1 P1 Pt1 Cl1 80.08(7) .
C1 P1 Pt1 Cl1 -99.92(7) 2_676
C2 C1 C6 C5 -55.9(3) .
C2 C1 P1 C7 49.98(18) .
C2 C1 P1 N1 165.07(17) .
C2 C1 P1 Pt1 -74.87(18) .
C2 C3 C4 C5 55.6(3) .
C3 C4 C5 C6 -55.4(3) .
C4 C5 C6 C1 56.5(3) .
C6 C1 C2 C3 54.0(3) .
C6 C1 P1 C7 173.46(15) .
C6 C1 P1 N1 -71.45(16) .
C6 C1 P1 Pt1 48.61(16) .
C7 C8 C9 C10 54.2(3) .
C7 P1 Pt1 Cl1 -40.37(7) .
C7 P1 Pt1 Cl1 139.63(7) 2_676
C8 C7 C12 C11 56.3(2) .
C8 C7 P1 C1 -178.53(13) .
C8 C7 P1 N1 66.53(15) .
C8 C7 P1 Pt1 -55.01(14) .
C8 C9 C10 C11 -55.4(3) .
C9 C10 C11 C12 56.1(3) .
C10 C11 C12 C7 -56.1(3) .
C12 C7 C8 C9 -55.3(2) .
C12 C7 P1 C1 53.72(16) .
C12 C7 P1 N1 -61.22(17) .
C12 C7 P1 Pt1 177.23(13) .
C13 N1 P1 C1 -41.81(17) .
C13 N1 P1 C7 72.29(17) .
C13 N1 P1 Pt1 -163.38(13) .
C14 C13 N1 P1 114.8(3) .
C15 C13 N1 P1 -124.9(2) .
N1 P1 Pt1 Cl1 -160.98(6) .
N1 P1 Pt1 Cl1 19.02(6) 2_676
P1 C1 C2 C3 176.7(2) .
P1 C1 C6 C5 178.02(19) .
P1 C7 C8 C9 175.52(17) .
P1 C7 C12 C11 -176.51(17) .
